data_4026694
loop_
_publ_author_name
'Benedikt Neue'
'Ralph Reiermann'
'Klaus Gerdes'
'Roland Fr\"ohlich'
'Birgit Wibbeling'
'Ernst-Ulrich W\"urthwein'

_publ_section_title
;
 Ring Closure Reactions of 2,6-Diazaheptatrienyl Metal Compounds:
 Synthesis of 3-Aminoindole Derivatives and 14-Membered Macrocyclic Dimers
;
_journal_name_full 'Journal of Organic Chemistry'
_journal_page_first 8794
_journal_page_last 8806
_journal_paper_doi 10.1021/jo201521v
_journal_volume 76
_journal_year 2011
_chemical_formula_sum 'C25.3 H20.6 Cl0.6 N2'
_chemical_formula_weight 373.91
_chemical_name_systematic
; 
 ? 
;
_space_group_IT_number 2
_symmetry_cell_setting triclinic
_symmetry_space_group_name_Hall '-P 1'
_symmetry_space_group_name_H-M 'P -1'
_atom_sites_solution_hydrogens 'at N9 from difmap, others geom'
_atom_sites_solution_primary direct
_atom_sites_solution_secondary difmap
_audit_creation_method SHELXL-97
_cell_angle_alpha 88.900(2)
_cell_angle_beta 73.118(2)
_cell_angle_gamma 83.078(4)
_cell_formula_units_Z 4
_cell_length_a 11.4990(4)
_cell_length_b 13.5445(6)
_cell_length_c 14.2813(7)
_cell_measurement_reflns_used 6631
_cell_measurement_temperature 223(2)
_cell_measurement_theta_max 68.25
_cell_measurement_theta_min 0.88
_cell_volume 2112.62(16)
_computing_cell_refinement 'Collect (Nonius B.V., 1998)'
_computing_data_collection 'Collect (Nonius B.V., 1998)'
_computing_data_reduction 'Denzo-SMN (Otwinowski & Minor, 1997)'
_computing_molecular_graphics 'XP (BrukerAXS, 2000)'
_computing_publication_material 'SHELXL-97 (Sheldrick, 1997)'
_computing_structure_refinement 'SHELXL-97 (Sheldrick, 1997)'
_computing_structure_solution 'SHELXS-97 (Sheldrick, 1990)'
_diffrn_ambient_temperature 223(2)
_diffrn_measured_fraction_theta_full 0.967
_diffrn_measured_fraction_theta_max 0.967
_diffrn_measurement_device_type 'Nonius KappaCCD APEXII'
_diffrn_measurement_method '\w and \f scans'
_diffrn_radiation_monochromator graphite
_diffrn_radiation_source 'fine-focus sealed tube'
_diffrn_radiation_type CuK\a
_diffrn_radiation_wavelength 1.54178
_diffrn_reflns_av_R_equivalents 0.049
_diffrn_reflns_av_sigmaI/netI 0.0309
_diffrn_reflns_limit_h_max 13
_diffrn_reflns_limit_h_min -9
_diffrn_reflns_limit_k_max 16
_diffrn_reflns_limit_k_min -15
_diffrn_reflns_limit_l_max 17
_diffrn_reflns_limit_l_min -16
_diffrn_reflns_number 26147
_diffrn_reflns_theta_full 67.97
_diffrn_reflns_theta_max 67.97
_diffrn_reflns_theta_min 4.39
_exptl_absorpt_coefficient_mu 1.208
_exptl_absorpt_correction_T_max 0.8396
_exptl_absorpt_correction_T_min 0.6125
_exptl_absorpt_correction_type multi-scan
_exptl_absorpt_process_details 'Denzo (Otwinowski, Borek, Majewski & Minor, 2003)'
_exptl_crystal_colour yellow
_exptl_crystal_density_diffrn 1.176
_exptl_crystal_description column
_exptl_crystal_F_000 786
_exptl_crystal_size_max 0.45
_exptl_crystal_size_mid 0.20
_exptl_crystal_size_min 0.15
_refine_diff_density_max 0.411
_refine_diff_density_min -0.336
_refine_diff_density_rms 0.047
_refine_ls_extinction_method none
_refine_ls_goodness_of_fit_ref 1.033
_refine_ls_hydrogen_treatment mixed
_refine_ls_matrix_type full
_refine_ls_number_parameters 521
_refine_ls_number_reflns 7432
_refine_ls_number_restraints 6
_refine_ls_restrained_S_all 1.035
_refine_ls_R_factor_all 0.0794
_refine_ls_R_factor_gt 0.0661
_refine_ls_shift/su_max 0.000
_refine_ls_shift/su_mean 0.000
_refine_ls_structure_factor_coef Fsqd
_refine_ls_weighting_details 'calc w=1/[\s^2^(Fo^2^)+(0.1001P)^2^+0.9793P] where P=(Fo^2^+2Fc^2^)/3'
_refine_ls_weighting_scheme calc
_refine_ls_wR_factor_gt 0.1796
_refine_ls_wR_factor_ref 0.1939
_reflns_number_gt 6013
_reflns_number_total 7432
_reflns_threshold_expression >2sigma(I)
_cod_data_source_file jo201521v_si_009.cif
_cod_data_source_block wue5046
_cod_original_cell_volume 2112.63(16)
_cod_original_formula_sum 'C25.30 H20.60 Cl0.60 N2'
_cod_database_code 4026694

loop_
_symmetry_equiv_pos_as_xyz
'x, y, z'
'-x, -y, -z'

loop_
_atom_site_label
_atom_site_type_symbol
_atom_site_fract_x
_atom_site_fract_y
_atom_site_fract_z
_atom_site_U_iso_or_equiv
_atom_site_adp_type
_atom_site_occupancy
_atom_site_symmetry_multiplicity
_atom_site_calc_flag
_atom_site_refinement_flags
N1A N 0.99051(14) 0.51693(13) 0.23139(13) 0.0454(4) Uani 1 1 d .
C2A C 0.93229(17) 0.55494(15) 0.16748(15) 0.0425(5) Uani 1 1 d .
C3A C 0.97839(17) 0.60402(15) 0.07612(15) 0.0427(5) Uani 1 1 d .
C4A C 1.09267(18) 0.62807(17) 0.02122(17) 0.0494(5) Uani 1 1 d .
H4A H 1.1619 0.6110 0.0432 0.059 Uiso 1 1 calc R
C5A C 1.1030(2) 0.67691(18) -0.06529(18) 0.0560(6) Uani 1 1 d .
H5A H 1.1801 0.6925 -0.1029 0.067 Uiso 1 1 calc R
C6A C 1.0010(2) 0.70381(18) -0.09824(18) 0.0559(6) Uani 1 1 d .
H6A H 1.0103 0.7381 -0.1573 0.067 Uiso 1 1 calc R
C7A C 0.8873(2) 0.68123(18) -0.04604(17) 0.0529(5) Uani 1 1 d .
H7A H 0.8187 0.6997 -0.0684 0.064 Uiso 1 1 calc R
C8A C 0.87644(17) 0.63046(16) 0.04061(16) 0.0453(5) Uani 1 1 d .
N9A N 0.77349(16) 0.59851(15) 0.10521(14) 0.0520(5) Uani 1 1 d .
H9A H 0.703(3) 0.6134(19) 0.1014(19) 0.062 Uiso 1 1 d .
C10A C 0.80563(17) 0.55373(16) 0.18232(16) 0.0459(5) Uani 1 1 d .
C11A C 0.73698(18) 0.51186(18) 0.26563(17) 0.0517(5) Uani 1 1 d .
H11A H 0.6527 0.5093 0.2767 0.062 Uiso 1 1 calc R
C12A C 0.79610(19) 0.47372(18) 0.33254(16) 0.0509(5) Uani 1 1 d .
C13A C 0.92330(19) 0.47755(17) 0.31335(16) 0.0480(5) Uani 1 1 d .
C14A C 0.9919(2) 0.43725(19) 0.38365(18) 0.0582(6) Uani 1 1 d .
H14A H 0.9458 0.4622 0.4496 0.070 Uiso 1 1 calc R
H14B H 1.0710 0.4636 0.3663 0.070 Uiso 1 1 calc R
C15A C 1.0146(3) 0.3253(2) 0.3864(2) 0.0715(7) Uani 1 1 d .
H15A H 0.9360 0.2982 0.4043 0.086 Uiso 1 1 calc R
H15B H 1.0617 0.2996 0.3210 0.086 Uiso 1 1 calc R
C16A C 1.0835(3) 0.2910(2) 0.4585(2) 0.0709(7) Uani 1 1 d .
C17A C 1.2084(3) 0.2689(3) 0.4296(3) 0.0971(11) Uani 1 1 d .
H17A H 1.2513 0.2727 0.3630 0.117 Uiso 1 1 calc R
C18A C 1.2728(4) 0.2411(4) 0.4955(4) 0.1235(15) Uani 1 1 d .
H18A H 1.3580 0.2235 0.4733 0.148 Uiso 1 1 calc R
C19A C 1.2129(5) 0.2391(4) 0.5928(3) 0.1261(16) Uani 1 1 d .
H19A H 1.2568 0.2217 0.6381 0.151 Uiso 1 1 calc R
C20A C 1.0914(5) 0.2622(4) 0.6235(3) 0.1301(17) Uani 1 1 d .
H20A H 1.0495 0.2612 0.6906 0.156 Uiso 1 1 calc R
C21A C 1.0270(4) 0.2875(3) 0.5563(3) 0.1095(13) Uani 1 1 d .
H21A H 0.9415 0.3027 0.5790 0.131 Uiso 1 1 calc R
C22A C 0.7227(2) 0.4318(2) 0.42494(18) 0.0609(6) Uani 1 1 d .
C23A C 0.7001(3) 0.4823(3) 0.5135(2) 0.0838(9) Uani 1 1 d .
H23A H 0.7331 0.5424 0.5143 0.101 Uiso 1 1 calc R
C24A C 0.6309(4) 0.4469(4) 0.5998(3) 0.1040(12) Uani 1 1 d .
H24A H 0.6148 0.4831 0.6586 0.125 Uiso 1 1 calc R
C25A C 0.5866(3) 0.3601(4) 0.5991(3) 0.1021(12) Uani 1 1 d .
H25A H 0.5421 0.3344 0.6586 0.122 Uiso 1 1 calc R
C26A C 0.6040(4) 0.3084(3) 0.5155(4) 0.1158(14) Uani 1 1 d .
H26A H 0.5702 0.2483 0.5167 0.139 Uiso 1 1 calc R
C27A C 0.6741(3) 0.3456(3) 0.4251(3) 0.0924(10) Uani 1 1 d .
H27A H 0.6864 0.3106 0.3661 0.111 Uiso 1 1 calc R
N1B N 1.51571(14) 0.65155(13) 0.11971(13) 0.0450(4) Uani 1 1 d .
C2B C 1.43807(17) 0.58167(16) 0.13828(15) 0.0441(5) Uani 1 1 d .
C3B C 1.46317(18) 0.47513(17) 0.13169(16) 0.0460(5) Uani 1 1 d .
C4B C 1.56956(19) 0.40812(18) 0.10207(17) 0.0526(5) Uani 1 1 d .
H4B H 1.6467 0.4311 0.0806 0.063 Uiso 1 1 calc R
C5B C 1.5597(2) 0.30783(19) 0.1047(2) 0.0615(6) Uani 1 1 d .
H5B H 1.6308 0.2622 0.0837 0.074 Uiso 1 1 calc R
C6B C 1.4457(2) 0.27287(19) 0.1383(2) 0.0629(6) Uani 1 1 d .
H6B H 1.4414 0.2040 0.1409 0.075 Uiso 1 1 calc R
C7B C 1.3400(2) 0.33727(19) 0.16760(19) 0.0579(6) Uani 1 1 d .
H7B H 1.2635 0.3134 0.1905 0.069 Uiso 1 1 calc R
C8B C 1.34871(19) 0.43878(17) 0.16256(17) 0.0493(5) Uani 1 1 d .
N9B N 1.25686(16) 0.51853(15) 0.18669(15) 0.0548(5) Uani 1 1 d .
H9B H 1.178(3) 0.517(2) 0.2035(19) 0.066 Uiso 1 1 d .
C10B C 1.31005(17) 0.60547(17) 0.17143(16) 0.0477(5) Uani 1 1 d .
C11B C 1.25996(19) 0.70365(18) 0.18335(17) 0.0527(6) Uani 1 1 d .
H11B H 1.1747 0.7211 0.2050 0.063 Uiso 1 1 calc R
C12B C 1.33924(19) 0.77590(17) 0.16235(16) 0.0494(5) Uani 1 1 d .
C13B C 1.46688(18) 0.74707(16) 0.13139(16) 0.0464(5) Uani 1 1 d .
C14B C 1.5575(2) 0.82194(18) 0.11481(17) 0.0525(5) Uani 1 1 d .
H14C H 1.5206 0.8852 0.0955 0.063 Uiso 1 1 calc R
H14D H 1.6299 0.7984 0.0609 0.063 Uiso 1 1 calc R
C15B C 1.5969(3) 0.8394(2) 0.2054(2) 0.0666(7) Uani 1 1 d .
H15C H 1.5250 0.8658 0.2583 0.080 Uiso 1 1 calc R
H15D H 1.6302 0.7756 0.2264 0.080 Uiso 1 1 calc R
C16B C 1.6918(3) 0.9106(2) 0.1882(2) 0.0682(7) Uani 1 1 d .
C17B C 1.8155(3) 0.8765(3) 0.1558(2) 0.0813(8) Uani 1 1 d .
H17B H 1.8404 0.8077 0.1469 0.098 Uiso 1 1 calc R
C18B C 1.9032(4) 0.9417(4) 0.1363(3) 0.1101(13) Uani 1 1 d .
H18B H 1.9866 0.9168 0.1139 0.132 Uiso 1 1 calc R
C19B C 1.8702(5) 1.0405(4) 0.1493(4) 0.136(2) Uani 1 1 d .
H19B H 1.9301 1.0845 0.1358 0.163 Uiso 1 1 calc R
C20B C 1.7491(6) 1.0761(3) 0.1821(5) 0.143(2) Uani 1 1 d .
H20B H 1.7258 1.1449 0.1920 0.171 Uiso 1 1 calc R
C21B C 1.6583(4) 1.0110(3) 0.2015(3) 0.1068(13) Uani 1 1 d .
H21B H 1.5751 1.0365 0.2235 0.128 Uiso 1 1 calc R
C22B C 1.2883(2) 0.88316(18) 0.17431(19) 0.0554(6) Uani 1 1 d .
C23B C 1.2750(3) 0.9393(2) 0.0963(2) 0.0742(8) Uani 1 1 d .
H23B H 1.3002 0.9098 0.0334 0.089 Uiso 1 1 calc R
C24B C 1.2257(3) 1.0376(2) 0.1077(3) 0.0849(9) Uani 1 1 d .
H24B H 1.2176 1.0743 0.0529 0.102 Uiso 1 1 calc R
C25B C 1.1894(3) 1.0811(2) 0.1962(3) 0.0912(10) Uani 1 1 d .
H25B H 1.1564 1.1484 0.2037 0.109 Uiso 1 1 calc R
C26B C 1.2004(5) 1.0274(3) 0.2765(3) 0.1230(15) Uani 1 1 d .
H26B H 1.1751 1.0579 0.3389 0.148 Uiso 1 1 calc R
C27B C 1.2492(4) 0.9277(3) 0.2649(3) 0.0996(11) Uani 1 1 d .
H27B H 1.2553 0.8906 0.3200 0.120 Uiso 1 1 calc R
C1 C 1.1976(11) -0.0070(8) 0.5678(8) 0.173(4) Uani 0.576(4) 1 d PU
H1A H 1.1852 -0.0004 0.6383 0.208 Uiso 0.576(4) 1 calc PR
H1B H 1.1613 0.0552 0.5461 0.208 Uiso 0.576(4) 1 calc PR
Cl1 Cl 1.1263(3) -0.0946(2) 0.5496(3) 0.1871(16) Uani 0.576(4) 1 d P
Cl2 Cl 1.3571(3) -0.0218(2) 0.5081(3) 0.1951(17) Uani 0.576(4) 1 d P

loop_
_atom_site_aniso_label
_atom_site_aniso_U_11
_atom_site_aniso_U_22
_atom_site_aniso_U_33
_atom_site_aniso_U_23
_atom_site_aniso_U_13
_atom_site_aniso_U_12
N1A 0.0315(8) 0.0534(10) 0.0536(10) 0.0059(8) -0.0159(8) -0.0055(7)
C2A 0.0295(9) 0.0460(11) 0.0532(12) 0.0028(9) -0.0147(8) -0.0027(8)
C3A 0.0312(10) 0.0445(11) 0.0536(12) 0.0044(9) -0.0145(9) -0.0042(8)
C4A 0.0334(10) 0.0551(13) 0.0606(13) 0.0074(10) -0.0148(9) -0.0067(9)
C5A 0.0386(11) 0.0635(14) 0.0642(14) 0.0120(11) -0.0106(10) -0.0112(10)
C6A 0.0511(13) 0.0583(14) 0.0586(13) 0.0130(11) -0.0173(11) -0.0062(10)
C7A 0.0410(11) 0.0607(14) 0.0604(13) 0.0088(11) -0.0221(10) -0.0017(10)
C8A 0.0313(10) 0.0482(12) 0.0568(12) 0.0029(9) -0.0144(9) -0.0025(8)
N9A 0.0272(8) 0.0684(12) 0.0631(12) 0.0130(9) -0.0186(8) -0.0050(8)
C10A 0.0299(10) 0.0538(12) 0.0550(12) 0.0041(10) -0.0149(9) -0.0032(8)
C11A 0.0285(10) 0.0656(14) 0.0611(13) 0.0059(11) -0.0130(9) -0.0071(9)
C12A 0.0383(11) 0.0631(14) 0.0507(12) 0.0041(10) -0.0117(9) -0.0075(10)
C13A 0.0368(11) 0.0561(13) 0.0525(12) 0.0031(10) -0.0151(9) -0.0060(9)
C14A 0.0453(12) 0.0743(16) 0.0604(14) 0.0143(12) -0.0222(11) -0.0125(11)
C15A 0.0679(16) 0.0734(18) 0.0821(18) 0.0115(14) -0.0367(14) -0.0070(13)
C16A 0.0714(17) 0.0696(17) 0.0744(18) 0.0146(13) -0.0295(14) -0.0011(13)
C17A 0.081(2) 0.126(3) 0.093(2) 0.037(2) -0.0400(18) -0.015(2)
C18A 0.090(3) 0.164(4) 0.133(4) 0.052(3) -0.062(3) -0.013(3)
C19A 0.129(4) 0.159(4) 0.106(3) 0.026(3) -0.070(3) 0.011(3)
C20A 0.132(4) 0.169(4) 0.081(2) 0.020(3) -0.039(2) 0.030(3)
C21A 0.093(2) 0.139(3) 0.084(2) 0.023(2) -0.0254(19) 0.027(2)
C22A 0.0376(12) 0.0819(18) 0.0596(14) 0.0155(12) -0.0094(10) -0.0067(11)
C23A 0.0729(18) 0.114(3) 0.0582(16) 0.0095(16) -0.0100(14) -0.0118(17)
C24A 0.093(2) 0.141(4) 0.066(2) 0.022(2) -0.0064(17) -0.012(2)
C25A 0.075(2) 0.132(3) 0.085(2) 0.041(2) -0.0047(18) -0.009(2)
C26A 0.090(3) 0.110(3) 0.136(4) 0.032(3) -0.007(2) -0.038(2)
C27A 0.079(2) 0.093(2) 0.097(2) 0.0163(18) -0.0050(17) -0.0307(18)
N1B 0.0288(8) 0.0565(11) 0.0515(10) 0.0129(8) -0.0138(7) -0.0088(7)
C2B 0.0298(10) 0.0580(13) 0.0472(11) 0.0108(9) -0.0142(8) -0.0091(9)
C3B 0.0325(10) 0.0569(13) 0.0514(12) 0.0093(9) -0.0163(9) -0.0077(9)
C4B 0.0351(11) 0.0625(14) 0.0622(14) 0.0054(11) -0.0174(10) -0.0058(10)
C5B 0.0497(13) 0.0609(15) 0.0761(16) 0.0010(12) -0.0246(12) 0.0010(11)
C6B 0.0649(15) 0.0542(14) 0.0794(17) 0.0072(12) -0.0350(13) -0.0118(12)
C7B 0.0461(12) 0.0647(15) 0.0702(15) 0.0121(12) -0.0245(11) -0.0186(11)
C8B 0.0362(11) 0.0585(13) 0.0578(13) 0.0093(10) -0.0198(9) -0.0089(9)
N9B 0.0264(9) 0.0626(12) 0.0776(13) 0.0113(10) -0.0166(9) -0.0114(8)
C10B 0.0289(10) 0.0601(13) 0.0565(12) 0.0115(10) -0.0150(9) -0.0101(9)
C11B 0.0287(10) 0.0639(14) 0.0644(14) 0.0068(11) -0.0126(9) -0.0043(9)
C12B 0.0365(11) 0.0593(13) 0.0540(12) 0.0084(10) -0.0162(9) -0.0051(9)
C13B 0.0351(10) 0.0553(13) 0.0516(12) 0.0122(9) -0.0164(9) -0.0085(9)
C14B 0.0404(11) 0.0575(13) 0.0619(14) 0.0162(11) -0.0170(10) -0.0121(10)
C15B 0.0701(16) 0.0703(16) 0.0693(16) 0.0143(13) -0.0295(13) -0.0266(13)
C16B 0.0827(19) 0.0634(16) 0.0754(17) 0.0188(13) -0.0430(15) -0.0278(14)
C17B 0.078(2) 0.089(2) 0.086(2) 0.0094(16) -0.0300(16) -0.0333(17)
C18B 0.091(3) 0.139(4) 0.117(3) 0.019(3) -0.041(2) -0.057(3)
C19B 0.147(4) 0.119(4) 0.195(5) 0.061(3) -0.107(4) -0.085(3)
C20B 0.186(5) 0.070(2) 0.230(6) 0.050(3) -0.137(5) -0.057(3)
C21B 0.117(3) 0.072(2) 0.162(4) 0.017(2) -0.087(3) -0.0193(19)
C22B 0.0389(11) 0.0593(14) 0.0688(15) 0.0074(11) -0.0179(10) -0.0048(10)
C23B 0.0799(19) 0.0665(17) 0.0763(18) 0.0126(14) -0.0273(15) 0.0008(14)
C24B 0.085(2) 0.0673(19) 0.104(2) 0.0227(18) -0.0345(19) -0.0033(16)
C25B 0.081(2) 0.0609(18) 0.132(3) 0.0066(19) -0.036(2) 0.0026(15)
C26B 0.167(4) 0.085(2) 0.107(3) -0.024(2) -0.042(3) 0.037(3)
C27B 0.126(3) 0.084(2) 0.079(2) -0.0045(17) -0.031(2) 0.029(2)
C1 0.190(8) 0.143(7) 0.158(7) 0.011(6) -0.004(6) -0.025(6)
Cl1 0.190(3) 0.127(2) 0.210(3) -0.0140(19) 0.001(2) -0.0317(18)
Cl2 0.191(3) 0.119(2) 0.270(4) -0.016(2) -0.062(3) -0.0083(18)

loop_
_atom_type_symbol
_atom_type_description
_atom_type_scat_dispersion_real
_atom_type_scat_dispersion_imag
_atom_type_scat_source
C C 0.0181 0.0091 'International Tables Vol C Tables 4.2.6.8 and 6.1.1.4'
H H 0.0000 0.0000 'International Tables Vol C Tables 4.2.6.8 and 6.1.1.4'
N N 0.0311 0.0180 'International Tables Vol C Tables 4.2.6.8 and 6.1.1.4'
Cl Cl 0.3639 0.7018 'International Tables Vol C Tables 4.2.6.8 and 6.1.1.4'

loop_
_geom_angle_atom_site_label_1
_geom_angle_atom_site_label_2
_geom_angle_atom_site_label_3
_geom_angle
C2A N1A C13A 117.53(17)
N1A C2A C10A 122.99(19)
N1A C2A C3A 130.15(17)
C10A C2A C3A 106.85(17)
C4A C3A C8A 118.86(19)
C4A C3A C2A 135.23(19)
C8A C3A C2A 105.91(17)
C5A C4A C3A 119.3(2)
C5A C4A H4A 120.4
C3A C4A H4A 120.4
C4A C5A C6A 121.0(2)
C4A C5A H5A 119.5
C6A C5A H5A 119.5
C7A C6A C5A 121.2(2)
C7A C6A H6A 119.4
C5A C6A H6A 119.4
C6A C7A C8A 118.1(2)
C6A C7A H7A 120.9
C8A C7A H7A 120.9
N9A C8A C7A 129.20(19)
N9A C8A C3A 109.29(18)
C7A C8A C3A 121.52(19)
C10A N9A C8A 108.75(17)
C10A N9A H9A 126.4(18)
C8A N9A H9A 124.1(18)
N9A C10A C11A 131.30(18)
N9A C10A C2A 109.19(18)
C11A C10A C2A 119.51(19)
C10A C11A C12A 117.82(19)
C10A C11A H11A 121.1
C12A C11A H11A 121.1
C11A C12A C13A 119.8(2)
C11A C12A C22A 118.72(19)
C13A C12A C22A 121.4(2)
N1A C13A C12A 122.30(19)
N1A C13A C14A 115.74(18)
C12A C13A C14A 122.0(2)
C13A C14A C15A 115.2(2)
C13A C14A H14A 108.5
C15A C14A H14A 108.5
C13A C14A H14B 108.5
C15A C14A H14B 108.5
H14A C14A H14B 107.5
C16A C15A C14A 111.9(2)
C16A C15A H15A 109.2
C14A C15A H15A 109.2
C16A C15A H15B 109.2
C14A C15A H15B 109.2
H15A C15A H15B 107.9
C21A C16A C17A 116.3(3)
C21A C16A C15A 122.2(3)
C17A C16A C15A 121.4(3)
C16A C17A C18A 121.9(4)
C16A C17A H17A 119.0
C18A C17A H17A 119.0
C19A C18A C17A 119.9(4)
C19A C18A H18A 120.0
C17A C18A H18A 120.0
C20A C19A C18A 119.6(4)
C20A C19A H19A 120.2
C18A C19A H19A 120.2
C19A C20A C21A 120.0(4)
C19A C20A H20A 120.0
C21A C20A H20A 120.0
C16A C21A C20A 122.3(4)
C16A C21A H21A 118.9
C20A C21A H21A 118.9
C27A C22A C23A 118.4(3)
C27A C22A C12A 121.4(3)
C23A C22A C12A 120.2(3)
C24A C23A C22A 121.8(4)
C24A C23A H23A 119.1
C22A C23A H23A 119.1
C25A C24A C23A 119.1(4)
C25A C24A H24A 120.5
C23A C24A H24A 120.5
C24A C25A C26A 121.9(3)
C24A C25A H25A 119.1
C26A C25A H25A 119.1
C25A C26A C27A 119.4(4)
C25A C26A H26A 120.3
C27A C26A H26A 120.3
C22A C27A C26A 119.5(4)
C22A C27A H27A 120.3
C26A C27A H27A 120.3
C13B N1B C2B 117.58(17)
N1B C2B C10B 122.7(2)
N1B C2B C3B 130.03(18)
C10B C2B C3B 107.30(18)
C4B C3B C8B 119.4(2)
C4B C3B C2B 134.43(19)
C8B C3B C2B 106.15(18)
C5B C4B C3B 118.9(2)
C5B C4B H4B 120.5
C3B C4B H4B 120.5
C4B C5B C6B 120.9(2)
C4B C5B H5B 119.5
C6B C5B H5B 119.5
C7B C6B C5B 121.1(2)
C7B C6B H6B 119.4
C5B C6B H6B 119.4
C6B C7B C8B 118.4(2)
C6B C7B H7B 120.8
C8B C7B H7B 120.8
N9B C8B C7B 129.7(2)
N9B C8B C3B 109.14(19)
C7B C8B C3B 121.2(2)
C10B N9B C8B 108.66(17)
C10B N9B H9B 123.2(18)
C8B N9B H9B 127.9(18)
N9B C10B C11B 131.57(19)
N9B C10B C2B 108.74(19)
C11B C10B C2B 119.69(19)
C10B C11B C12B 117.91(19)
C10B C11B H11B 121.0
C12B C11B H11B 121.0
C11B C12B C13B 119.6(2)
C11B C12B C22B 119.45(19)
C13B C12B C22B 120.9(2)
N1B C13B C12B 122.51(19)
N1B C13B C14B 115.43(18)
C12B C13B C14B 122.0(2)
C13B C14B C15B 112.44(19)
C13B C14B H14C 109.1
C15B C14B H14C 109.1
C13B C14B H14D 109.1
C15B C14B H14D 109.1
H14C C14B H14D 107.8
C16B C15B C14B 112.8(2)
C16B C15B H15C 109.0
C14B C15B H15C 109.0
C16B C15B H15D 109.0
C14B C15B H15D 109.0
H15C C15B H15D 107.8
C21B C16B C17B 118.1(3)
C21B C16B C15B 121.0(3)
C17B C16B C15B 120.9(3)
C16B C17B C18B 121.2(4)
C16B C17B H17B 119.4
C18B C17B H17B 119.4
C19B C18B C17B 120.6(4)
C19B C18B H18B 119.7
C17B C18B H18B 119.7
C18B C19B C20B 119.4(4)
C18B C19B H19B 120.3
C20B C19B H19B 120.3
C19B C20B C21B 120.9(4)
C19B C20B H20B 119.6
C21B C20B H20B 119.6
C16B C21B C20B 119.8(4)
C16B C21B H21B 120.1
C20B C21B H21B 120.1
C27B C22B C23B 117.8(3)
C27B C22B C12B 120.5(2)
C23B C22B C12B 121.7(2)
C22B C23B C24B 121.7(3)
C22B C23B H23B 119.2
C24B C23B H23B 119.2
C25B C24B C23B 120.2(3)
C25B C24B H24B 119.9
C23B C24B H24B 119.9
C24B C25B C26B 120.0(3)
C24B C25B H25B 120.0
C26B C25B H25B 120.0
C25B C26B C27B 119.6(4)
C25B C26B H26B 120.2
C27B C26B H26B 120.2
C22B C27B C26B 120.7(3)
C22B C27B H27B 119.7
C26B C27B H27B 119.7
Cl1 C1 Cl2 115.3(7)
Cl1 C1 H1A 108.4
Cl2 C1 H1A 108.4
Cl1 C1 H1B 108.4
Cl2 C1 H1B 108.4
H1A C1 H1B 107.5

loop_
_geom_bond_atom_site_label_1
_geom_bond_atom_site_label_2
_geom_bond_distance
N1A C2A 1.342(3)
N1A C13A 1.342(3)
C2A C10A 1.412(3)
C2A C3A 1.441(3)
C3A C4A 1.394(3)
C3A C8A 1.413(3)
C4A C5A 1.371(3)
C4A H4A 0.9400
C5A C6A 1.394(3)
C5A H5A 0.9400
C6A C7A 1.371(3)
C6A H6A 0.9400
C7A C8A 1.385(3)
C7A H7A 0.9400
C8A N9A 1.383(3)
N9A C10A 1.369(3)
N9A H9A 0.83(3)
C10A C11A 1.377(3)
C11A C12A 1.384(3)
C11A H11A 0.9400
C12A C13A 1.415(3)
C12A C22A 1.488(3)
C13A C14A 1.504(3)
C14A C15A 1.508(4)
C14A H14A 0.9800
C14A H14B 0.9800
C15A C16A 1.507(4)
C15A H15A 0.9800
C15A H15B 0.9800
C16A C21A 1.361(4)
C16A C17A 1.371(4)
C17A C18A 1.378(5)
C17A H17A 0.9400
C18A C19A 1.361(6)
C18A H18A 0.9400
C19A C20A 1.337(6)
C19A H19A 0.9400
C20A C21A 1.388(5)
C20A H20A 0.9400
C21A H21A 0.9400
C22A C27A 1.353(4)
C22A C23A 1.391(4)
C23A C24A 1.372(4)
C23A H23A 0.9400
C24A C25A 1.338(6)
C24A H24A 0.9400
C25A C26A 1.348(6)
C25A H25A 0.9400
C26A C27A 1.429(5)
C26A H26A 0.9400
C27A H27A 0.9400
N1B C13B 1.340(3)
N1B C2B 1.349(3)
C2B C10B 1.408(3)
C2B C3B 1.437(3)
C3B C4B 1.395(3)
C3B C8B 1.407(3)
C4B C5B 1.376(3)
C4B H4B 0.9400
C5B C6B 1.396(4)
C5B H5B 0.9400
C6B C7B 1.370(4)
C6B H6B 0.9400
C7B C8B 1.390(3)
C7B H7B 0.9400
C8B N9B 1.389(3)
N9B C10B 1.377(3)
N9B H9B 0.87(3)
C10B C11B 1.377(3)
C11B C12B 1.387(3)
C11B H11B 0.9400
C12B C13B 1.412(3)
C12B C22B 1.493(3)
C13B C14B 1.508(3)
C14B C15B 1.520(3)
C14B H14C 0.9800
C14B H14D 0.9800
C15B C16B 1.507(4)
C15B H15C 0.9800
C15B H15D 0.9800
C16B C21B 1.370(4)
C16B C17B 1.385(4)
C17B C18B 1.385(5)
C17B H17B 0.9400
C18B C19B 1.347(7)
C18B H18B 0.9400
C19B C20B 1.364(7)
C19B H19B 0.9400
C20B C21B 1.410(6)
C20B H20B 0.9400
C21B H21B 0.9400
C22B C27B 1.366(4)
C22B C23B 1.372(4)
C23B C24B 1.376(4)
C23B H23B 0.9400
C24B C25B 1.336(5)
C24B H24B 0.9400
C25B C26B 1.375(5)
C25B H25B 0.9400
C26B C27B 1.392(5)
C26B H26B 0.9400
C27B H27B 0.9400
C1 Cl1 1.587(12)
C1 Cl2 1.771(11)
C1 H1A 0.9800
C1 H1B 0.9800

loop_
_geom_torsion_atom_site_label_1
_geom_torsion_atom_site_label_2
_geom_torsion_atom_site_label_3
_geom_torsion_atom_site_label_4
_geom_torsion
C13A N1A C2A C10A -1.0(3)
C13A N1A C2A C3A 178.0(2)
N1A C2A C3A C4A 1.3(4)
C10A C2A C3A C4A -179.6(2)
N1A C2A C3A C8A -178.8(2)
C10A C2A C3A C8A 0.3(2)
C8A C3A C4A C5A 0.2(3)
C2A C3A C4A C5A -179.8(2)
C3A C4A C5A C6A 0.8(4)
C4A C5A C6A C7A -0.9(4)
C5A C6A C7A C8A -0.2(4)
C6A C7A C8A N9A -179.3(2)
C6A C7A C8A C3A 1.3(3)
C4A C3A C8A N9A 179.1(2)
C2A C3A C8A N9A -0.8(2)
C4A C3A C8A C7A -1.3(3)
C2A C3A C8A C7A 178.7(2)
C7A C8A N9A C10A -178.5(2)
C3A C8A N9A C10A 1.1(3)
C8A N9A C10A C11A 178.6(2)
C8A N9A C10A C2A -0.9(3)
N1A C2A C10A N9A 179.5(2)
C3A C2A C10A N9A 0.4(2)
N1A C2A C10A C11A -0.1(3)
C3A C2A C10A C11A -179.2(2)
N9A C10A C11A C12A -178.5(2)
C2A C10A C11A C12A 1.0(3)
C10A C11A C12A C13A -0.8(3)
C10A C11A C12A C22A 177.6(2)
C2A N1A C13A C12A 1.1(3)
C2A N1A C13A C14A -179.1(2)
C11A C12A C13A N1A -0.3(4)
C22A C12A C13A N1A -178.6(2)
C11A C12A C13A C14A 179.9(2)
C22A C12A C13A C14A 1.6(4)
N1A C13A C14A C15A -105.7(3)
C12A C13A C14A C15A 74.0(3)
C13A C14A C15A C16A -179.9(2)
C14A C15A C16A C21A 80.1(4)
C14A C15A C16A C17A -94.8(4)
C21A C16A C17A C18A 2.2(6)
C15A C16A C17A C18A 177.5(4)
C16A C17A C18A C19A -2.8(7)
C17A C18A C19A C20A 1.4(8)
C18A C19A C20A C21A 0.3(8)
C17A C16A C21A C20A -0.5(6)
C15A C16A C21A C20A -175.7(4)
C19A C20A C21A C16A -0.7(8)
C11A C12A C22A C27A 69.9(4)
C13A C12A C22A C27A -111.7(3)
C11A C12A C22A C23A -108.5(3)
C13A C12A C22A C23A 69.9(3)
C27A C22A C23A C24A 0.3(5)
C12A C22A C23A C24A 178.7(3)
C22A C23A C24A C25A 1.8(6)
C23A C24A C25A C26A -2.7(6)
C24A C25A C26A C27A 1.6(7)
C23A C22A C27A C26A -1.3(5)
C12A C22A C27A C26A -179.8(3)
C25A C26A C27A C22A 0.5(6)
C13B N1B C2B C10B -1.8(3)
C13B N1B C2B C3B 179.6(2)
N1B C2B C3B C4B -2.8(4)
C10B C2B C3B C4B 178.3(2)
N1B C2B C3B C8B 178.1(2)
C10B C2B C3B C8B -0.8(2)
C8B C3B C4B C5B -0.6(3)
C2B C3B C4B C5B -179.6(2)
C3B C4B C5B C6B -1.3(4)
C4B C5B C6B C7B 1.4(4)
C5B C6B C7B C8B 0.4(4)
C6B C7B C8B N9B 179.5(2)
C6B C7B C8B C3B -2.3(3)
C4B C3B C8B N9B -179.0(2)
C2B C3B C8B N9B 0.3(2)
C4B C3B C8B C7B 2.5(3)
C2B C3B C8B C7B -178.3(2)
C7B C8B N9B C10B 178.7(2)
C3B C8B N9B C10B 0.3(3)
C8B N9B C10B C11B 179.4(2)
C8B N9B C10B C2B -0.8(2)
N1B C2B C10B N9B -177.96(19)
C3B C2B C10B N9B 1.0(2)
N1B C2B C10B C11B 1.8(3)
C3B C2B C10B C11B -179.2(2)
N9B C10B C11B C12B 179.4(2)
C2B C10B C11B C12B -0.4(3)
C10B C11B C12B C13B -1.0(3)
C10B C11B C12B C22B 179.9(2)
C2B N1B C13B C12B 0.3(3)
C2B N1B C13B C14B 176.94(18)
C11B C12B C13B N1B 1.1(3)
C22B C12B C13B N1B -179.9(2)
C11B C12B C13B C14B -175.3(2)
C22B C12B C13B C14B 3.7(3)
N1B C13B C14B C15B -84.3(3)
C12B C13B C14B C15B 92.3(3)
C13B C14B C15B C16B 177.4(2)
C14B C15B C16B C21B 88.4(4)
C14B C15B C16B C17B -89.8(3)
C21B C16B C17B C18B -0.7(5)
C15B C16B C17B C18B 177.5(3)
C16B C17B C18B C19B 0.6(6)
C17B C18B C19B C20B 0.2(7)
C18B C19B C20B C21B -0.8(8)
C17B C16B C21B C20B 0.1(5)
C15B C16B C21B C20B -178.1(4)
C19B C20B C21B C16B 0.6(7)
C11B C12B C22B C27B 79.3(3)
C13B C12B C22B C27B -99.8(3)
C11B C12B C22B C23B -98.4(3)
C13B C12B C22B C23B 82.6(3)
C27B C22B C23B C24B 0.9(5)
C12B C22B C23B C24B 178.6(3)
C22B C23B C24B C25B 0.1(5)
C23B C24B C25B C26B -0.5(6)
C24B C25B C26B C27B -0.1(7)
C23B C22B C27B C26B -1.5(6)
C12B C22B C27B C26B -179.3(4)
C25B C26B C27B C22B 1.2(7)
